data_7052442
loop_
_publ_author_name
'Veith, Michael'
'Ehses, Markus'
'Huch, Volker'

_publ_section_title
;
 Synthesis, solid-state molecular structure and solution dynamics of
 new alkoxy stannylene-transition metal complexes
;
_journal_issue 1
_journal_name_full 'New Journal of Chemistry'
_journal_page_first 154
_journal_paper_doi 10.1039/b414662j
_journal_volume 29
_journal_year 2005
_chemical_formula_sum 'C21 H36 Cr O9 Sn2'
_chemical_formula_weight 721.88
_chemical_name_systematic
;
?
;
_space_group_IT_number 14
_symmetry_cell_setting monoclinic
_symmetry_space_group_name_Hall '-P 2yn'
_symmetry_space_group_name_H-M 'P 1 21/n 1'
_atom_sites_solution_hydrogens geom
_atom_sites_solution_primary direct
_atom_sites_solution_secondary difmap
_audit_creation_method SHELXL-97
_cell_angle_alpha 90.00
_cell_angle_beta 91.03(3)
_cell_angle_gamma 90.00
_cell_formula_units_Z 4
_cell_length_a 10.238(2)
_cell_length_b 17.010(3)
_cell_length_c 17.600(4)
_cell_measurement_temperature 293(2)
_cell_volume 3064.5(11)
_computing_structure_refinement 'SHELXL-97 (Sheldrick, 1997)'
_computing_structure_solution 'SHELXS-97 (Sheldrick, 1990)'
_diffrn_ambient_temperature 293(2)
_diffrn_measured_fraction_theta_full 0.997
_diffrn_measured_fraction_theta_max 0.997
_diffrn_measurement_device_type 'Stoe AED2'
_diffrn_measurement_method
; Scan width (omega) = 1.00 - 1.15, scan ratio 2theta:omega = 1.00
I(Net) and sigma(I) calculated according to Blessing (1987)
;
_diffrn_radiation_monochromator graphite
_diffrn_radiation_source 'fine-focus sealed tube'
_diffrn_radiation_type MoK\a
_diffrn_radiation_wavelength 0.71073
_diffrn_reflns_av_R_equivalents 0.0000
_diffrn_reflns_av_sigmaI/netI 0.0387
_diffrn_reflns_limit_h_max 11
_diffrn_reflns_limit_h_min -11
_diffrn_reflns_limit_k_max 19
_diffrn_reflns_limit_k_min 0
_diffrn_reflns_limit_l_max 20
_diffrn_reflns_limit_l_min 0
_diffrn_reflns_number 4903
_diffrn_reflns_theta_full 24.19
_diffrn_reflns_theta_max 24.19
_diffrn_reflns_theta_min 1.67
_diffrn_standards_decay_% 7.2
_diffrn_standards_interval_time 60
_diffrn_standards_number 3
_exptl_absorpt_coefficient_mu 2.004
_exptl_absorpt_correction_T_max 0.9967
_exptl_absorpt_correction_T_min 0.2456
_exptl_absorpt_correction_type empirical
_exptl_crystal_density_diffrn 1.565
_exptl_crystal_density_method 'not measured'
_exptl_crystal_F_000 1432
_refine_diff_density_max 0.868
_refine_diff_density_min -1.413
_refine_diff_density_rms 0.154
_refine_ls_extinction_method none
_refine_ls_goodness_of_fit_ref 1.113
_refine_ls_hydrogen_treatment mixed
_refine_ls_matrix_type full
_refine_ls_number_parameters 298
_refine_ls_number_reflns 4903
_refine_ls_number_restraints 0
_refine_ls_restrained_S_all 1.113
_refine_ls_R_factor_all 0.0938
_refine_ls_R_factor_gt 0.0638
_refine_ls_shift/su_max 0.014
_refine_ls_shift/su_mean 0.002
_refine_ls_structure_factor_coef Fsqd
_refine_ls_weighting_details 'calc w=1/[\s^2^(Fo^2^)+(0.0969P)^2^+6.8551P] where P=(Fo^2^+2Fc^2^)/3'
_refine_ls_weighting_scheme calc
_refine_ls_wR_factor_gt 0.1555
_refine_ls_wR_factor_ref 0.1824
_reflns_number_gt 3611
_reflns_number_total 4903
_reflns_threshold_expression >2sigma(I)
_cod_data_source_file b414662j.txt
_cod_data_source_block comp_2a
_cod_depositor_comments
;
The following automatic conversions were performed:
'_symmetry_cell_setting' value 'Monoclinic' changed to 'monoclinic'
according to '/home/saulius/struct/CIF-dictionaries/cif_core.dic'
dictionary named 'cif_core.dic' version 2.4.1 from 2010-06-29.

Automatic conversion script
Id: cif_fix_enum 1527 2010-12-29 10:47:43Z saulius 
;
_cod_original_sg_symbol_H-M P2(1)/n
_cod_database_code 7052442

loop_
_symmetry_equiv_pos_as_xyz
'x, y, z'
'-x+1/2, y+1/2, -z+1/2'
'-x, -y, -z'
'x-1/2, -y-1/2, z-1/2'

loop_
_atom_site_label
_atom_site_type_symbol
_atom_site_fract_x
_atom_site_fract_y
_atom_site_fract_z
_atom_site_U_iso_or_equiv
_atom_site_adp_type
_atom_site_occupancy
_atom_site_symmetry_multiplicity
_atom_site_calc_flag
_atom_site_refinement_flags
_atom_site_disorder_assembly
_atom_site_disorder_group
Sn1 Sn 0.01592(6) 0.80325(4) 0.66479(3) 0.0502(2) Uani 1 1 d . . .
Sn2 Sn 0.19144(8) 0.75491(4) 0.51222(4) 0.0662(3) Uani 1 1 d . . .
Cr1 Cr -0.01117(17) 0.70789(10) 0.77708(9) 0.0614(4) Uani 1 1 d . . .
O1 O 0.2014(6) 0.8155(4) 0.6201(4) 0.0576(16) Uani 1 1 d . . .
O2 O -0.0058(6) 0.7665(4) 0.5531(4) 0.0590(16) Uani 1 1 d . . .
O3 O 0.1977(8) 0.6538(4) 0.5659(4) 0.078(2) Uani 1 1 d . . .
O4 O -0.0355(8) 0.9116(4) 0.6428(5) 0.082(2) Uani 1 1 d . . .
C1 C 0.3046(11) 0.8686(7) 0.6430(8) 0.087(4) Uani 1 1 d . . .
C2 C 0.2939(15) 0.8869(10) 0.7263(8) 0.120(6) Uani 1 1 d . . .
H2A H 0.2117 0.9120 0.7354 0.180 Uiso 1 1 calc R . .
H2B H 0.3638 0.9213 0.7417 0.180 Uiso 1 1 calc R . .
H2C H 0.2994 0.8390 0.7550 0.180 Uiso 1 1 calc R . .
C3 C 0.4318(12) 0.8258(12) 0.6279(11) 0.141(7) Uani 1 1 d . . .
H3A H 0.4396 0.8170 0.5743 0.211 Uiso 1 1 calc R . .
H3B H 0.4322 0.7762 0.6539 0.211 Uiso 1 1 calc R . .
H3C H 0.5040 0.8571 0.6459 0.211 Uiso 1 1 calc R . .
C4 C 0.2888(17) 0.9422(9) 0.5960(10) 0.134(6) Uani 1 1 d . . .
H4A H 0.2090 0.9681 0.6091 0.201 Uiso 1 1 calc R . .
H4B H 0.2862 0.9286 0.5431 0.201 Uiso 1 1 calc R . .
H4C H 0.3613 0.9768 0.6060 0.201 Uiso 1 1 calc R . .
C5 C -0.1231(12) 0.7542(7) 0.5080(7) 0.075(3) Uani 1 1 d . . .
C6 C -0.2350(15) 0.7373(13) 0.5615(10) 0.157(9) Uani 1 1 d . . .
H6A H -0.2445 0.7804 0.5961 0.235 Uiso 1 1 calc R . .
H6B H -0.2165 0.6901 0.5897 0.235 Uiso 1 1 calc R . .
H6C H -0.3146 0.7306 0.5325 0.235 Uiso 1 1 calc R . .
C7 C -0.0960(17) 0.6880(13) 0.4548(12) 0.171(10) Uani 1 1 d . . .
H7A H -0.0771 0.6412 0.4835 0.256 Uiso 1 1 calc R . .
H7B H -0.0223 0.7010 0.4243 0.256 Uiso 1 1 calc R . .
H7C H -0.1710 0.6791 0.4225 0.256 Uiso 1 1 calc R . .
C8 C -0.149(2) 0.8290(11) 0.4671(12) 0.173(10) Uani 1 1 d . . .
H8A H -0.1654 0.8700 0.5032 0.260 Uiso 1 1 calc R . .
H8B H -0.2245 0.8228 0.4343 0.260 Uiso 1 1 calc R . .
H8C H -0.0749 0.8426 0.4374 0.260 Uiso 1 1 calc R . .
C9 C 0.2732(14) 0.5869(8) 0.5486(8) 0.088(4) Uani 1 1 d . . .
C10 C 0.2498(18) 0.5653(11) 0.4670(9) 0.134(7) Uani 1 1 d . . .
H10A H 0.1588 0.5540 0.4587 0.200 Uiso 1 1 calc R . .
H10B H 0.3008 0.5198 0.4549 0.200 Uiso 1 1 calc R . .
H10C H 0.2748 0.6084 0.4352 0.200 Uiso 1 1 calc R . .
C11 C 0.228(2) 0.5227(9) 0.6014(11) 0.149(7) Uani 1 1 d . . .
H11A H 0.1379 0.5111 0.5908 0.224 Uiso 1 1 calc R . .
H11B H 0.2383 0.5399 0.6531 0.224 Uiso 1 1 calc R . .
H11C H 0.2796 0.4763 0.5937 0.224 Uiso 1 1 calc R . .
C12 C 0.4120(17) 0.6040(12) 0.5649(11) 0.145(7) Uani 1 1 d . . .
H12A H 0.4412 0.6448 0.5315 0.218 Uiso 1 1 calc R . .
H12B H 0.4629 0.5574 0.5572 0.218 Uiso 1 1 calc R . .
H12C H 0.4222 0.6211 0.6167 0.218 Uiso 1 1 calc R . .
C13 C -0.1156(15) 0.9674(7) 0.6813(9) 0.094(4) Uani 1 1 d . . .
C14 C -0.242(2) 0.9357(14) 0.696(2) 0.29(2) Uani 1 1 d . . .
H14A H -0.2325 0.8870 0.7227 0.435 Uiso 1 1 calc R . .
H14B H -0.2872 0.9267 0.6483 0.435 Uiso 1 1 calc R . .
H14C H -0.2903 0.9722 0.7257 0.435 Uiso 1 1 calc R . .
C15 C -0.129(3) 1.0307(14) 0.6321(17) 0.29(2) Uani 1 1 d . . .
H15A H -0.0447 1.0529 0.6228 0.435 Uiso 1 1 calc R . .
H15B H -0.1840 1.0697 0.6546 0.435 Uiso 1 1 calc R . .
H15C H -0.1678 1.0132 0.5850 0.435 Uiso 1 1 calc R . .
C16 C -0.055(3) 0.9934(18) 0.7513(16) 0.30(2) Uani 1 1 d . . .
H16A H 0.0324 1.0113 0.7415 0.444 Uiso 1 1 calc R . .
H16B H -0.0510 0.9505 0.7867 0.444 Uiso 1 1 calc R . .
H16C H -0.1045 1.0357 0.7723 0.444 Uiso 1 1 calc R . .
C17 C 0.1665(13) 0.6810(8) 0.7676(6) 0.079(3) Uani 1 1 d . . .
C18 C -0.1898(13) 0.7331(8) 0.7825(7) 0.083(3) Uani 1 1 d . . .
C19 C -0.0195(13) 0.6433(8) 0.8598(7) 0.086(4) Uani 1 1 d . . .
C20 C 0.0354(12) 0.7895(8) 0.8430(7) 0.078(3) Uani 1 1 d . . .
C21 C -0.0538(12) 0.6250(8) 0.7097(7) 0.079(3) Uani 1 1 d . . .
O5 O 0.2729(11) 0.6640(7) 0.7638(5) 0.117(4) Uani 1 1 d . . .
O6 O -0.2965(11) 0.7454(7) 0.7873(7) 0.127(4) Uani 1 1 d . . .
O7 O -0.0273(12) 0.6033(7) 0.9121(6) 0.130(4) Uani 1 1 d . . .
O8 O 0.0611(11) 0.8376(6) 0.8865(6) 0.117(4) Uani 1 1 d . . .
O9 O -0.0831(12) 0.5739(6) 0.6737(7) 0.132(4) Uani 1 1 d . . .

loop_
_atom_site_aniso_label
_atom_site_aniso_U_11
_atom_site_aniso_U_22
_atom_site_aniso_U_33
_atom_site_aniso_U_23
_atom_site_aniso_U_13
_atom_site_aniso_U_12
Sn1 0.0439(4) 0.0625(4) 0.0441(4) -0.0011(3) 0.0002(3) -0.0026(3)
Sn2 0.0697(5) 0.0854(5) 0.0438(4) 0.0011(3) 0.0132(3) -0.0046(4)
Cr1 0.0617(10) 0.0815(11) 0.0411(9) 0.0048(7) 0.0083(7) -0.0004(8)
O1 0.040(4) 0.079(4) 0.054(4) -0.005(3) 0.002(3) -0.012(3)
O2 0.048(4) 0.077(4) 0.051(4) -0.010(3) -0.007(3) -0.002(3)
O3 0.091(6) 0.079(5) 0.064(5) 0.000(4) 0.028(4) 0.016(4)
O4 0.089(6) 0.066(4) 0.089(6) 0.003(4) -0.007(4) 0.011(4)
C1 0.056(7) 0.089(8) 0.116(11) -0.020(7) -0.004(7) -0.020(6)
C2 0.107(12) 0.165(14) 0.088(11) -0.062(10) -0.014(8) -0.027(10)
C3 0.044(8) 0.221(19) 0.157(16) -0.056(14) -0.010(9) -0.035(10)
C4 0.145(16) 0.112(12) 0.145(16) -0.009(11) 0.031(12) -0.061(11)
C5 0.070(8) 0.092(8) 0.064(7) -0.013(6) -0.031(6) 0.007(6)
C6 0.068(10) 0.30(3) 0.101(13) -0.005(15) -0.014(9) -0.058(13)
C7 0.099(13) 0.23(2) 0.178(19) -0.135(17) -0.048(12) 0.015(13)
C8 0.20(2) 0.151(16) 0.161(19) 0.018(14) -0.095(17) 0.024(15)
C9 0.085(10) 0.092(9) 0.087(9) -0.015(7) 0.013(7) 0.019(7)
C10 0.163(17) 0.144(14) 0.093(12) -0.045(10) -0.003(11) 0.042(12)
C11 0.20(2) 0.083(10) 0.163(18) 0.008(11) 0.007(15) 0.049(11)
C12 0.116(15) 0.180(18) 0.141(17) -0.018(14) 0.007(12) 0.050(13)
C13 0.101(11) 0.070(7) 0.110(11) -0.010(7) -0.019(8) 0.026(7)
C14 0.133(19) 0.19(2) 0.56(6) -0.19(3) 0.18(3) -0.026(16)
C15 0.40(5) 0.17(2) 0.30(4) 0.10(2) 0.15(3) 0.20(3)
C16 0.28(3) 0.33(4) 0.27(3) -0.24(3) -0.17(3) 0.18(3)
C17 0.076(8) 0.110(9) 0.052(7) 0.012(6) 0.005(6) 0.021(7)
C18 0.066(8) 0.120(10) 0.063(7) 0.013(7) 0.023(6) -0.006(7)
C19 0.094(10) 0.103(9) 0.062(7) 0.016(7) 0.019(6) 0.005(7)
C20 0.057(7) 0.114(9) 0.064(7) -0.010(7) -0.001(5) 0.012(6)
C21 0.084(9) 0.090(8) 0.065(8) 0.000(6) 0.019(6) -0.016(7)
O5 0.100(8) 0.166(9) 0.084(7) -0.008(6) -0.008(6) 0.051(7)
O6 0.078(8) 0.186(11) 0.117(9) 0.034(7) 0.020(6) 0.004(7)
O7 0.144(10) 0.155(9) 0.091(8) 0.052(7) 0.031(7) 0.012(7)
O8 0.123(9) 0.137(8) 0.090(7) -0.046(6) -0.017(6) 0.011(6)
O9 0.165(11) 0.109(7) 0.123(9) -0.034(7) 0.030(8) -0.048(7)

loop_
_atom_type_symbol
_atom_type_description
_atom_type_scat_dispersion_real
_atom_type_scat_dispersion_imag
_atom_type_scat_source
C C 0.0033 0.0016 'International Tables Vol C Tables 4.2.6.8 and 6.1.1.4'
H H 0.0000 0.0000 'International Tables Vol C Tables 4.2.6.8 and 6.1.1.4'
O O 0.0106 0.0060 'International Tables Vol C Tables 4.2.6.8 and 6.1.1.4'
Sn Sn -0.6537 1.4246 'International Tables Vol C Tables 4.2.6.8 and 6.1.1.4'
Cr Cr 0.3209 0.6236 'International Tables Vol C Tables 4.2.6.8 and 6.1.1.4'

loop_
_geom_angle_atom_site_label_1
_geom_angle_atom_site_label_2
_geom_angle_atom_site_label_3
_geom_angle
_geom_angle_site_symmetry_1
_geom_angle_site_symmetry_3
_geom_angle_publ_flag
O4 Sn1 O2 94.1(3) . . ?
O4 Sn1 O1 94.3(3) . . ?
O2 Sn1 O1 75.8(3) . . ?
O4 Sn1 Cr1 135.6(3) . . ?
O2 Sn1 Cr1 121.82(19) . . ?
O1 Sn1 Cr1 117.70(19) . . ?
O3 Sn2 O1 89.6(3) . . ?
O3 Sn2 O2 86.7(3) . . ?
O1 Sn2 O2 72.2(2) . . ?
C19 Cr1 C20 88.1(6) . . ?
C19 Cr1 C18 92.1(6) . . ?
C20 Cr1 C18 92.1(6) . . ?
C19 Cr1 C17 89.1(5) . . ?
C20 Cr1 C17 89.9(5) . . ?
C18 Cr1 C17 177.7(5) . . ?
C19 Cr1 C21 92.2(6) . . ?
C20 Cr1 C21 178.5(5) . . ?
C18 Cr1 C21 89.3(6) . . ?
C17 Cr1 C21 88.6(6) . . ?
C19 Cr1 Sn1 175.8(5) . . ?
C20 Cr1 Sn1 88.8(4) . . ?
C18 Cr1 Sn1 90.8(4) . . ?
C17 Cr1 Sn1 88.1(4) . . ?
C21 Cr1 Sn1 90.9(4) . . ?
C1 O1 Sn1 128.8(7) . . ?
C1 O1 Sn2 124.5(7) . . ?
Sn1 O1 Sn2 104.8(2) . . ?
C5 O2 Sn1 129.8(7) . . ?
C5 O2 Sn2 125.2(7) . . ?
Sn1 O2 Sn2 105.0(3) . . ?
C9 O3 Sn2 128.0(7) . . ?
C13 O4 Sn1 133.3(8) . . ?
O1 C1 C2 109.6(11) . . ?
O1 C1 C4 107.3(11) . . ?
C2 C1 C4 110.8(13) . . ?
O1 C1 C3 106.0(10) . . ?
C2 C1 C3 110.3(13) . . ?
C4 C1 C3 112.7(14) . . ?
O2 C5 C8 106.5(11) . . ?
O2 C5 C7 106.9(10) . . ?
C8 C5 C7 112.2(16) . . ?
O2 C5 C6 108.3(10) . . ?
C8 C5 C6 109.3(15) . . ?
C7 C5 C6 113.3(14) . . ?
O3 C9 C12 109.1(12) . . ?
O3 C9 C10 109.0(12) . . ?
C12 C9 C10 111.9(13) . . ?
O3 C9 C11 106.0(11) . . ?
C12 C9 C11 109.1(14) . . ?
C10 C9 C11 111.5(14) . . ?
C15 C13 C14 109(2) . . ?
C15 C13 O4 105.7(15) . . ?
C14 C13 O4 111.2(12) . . ?
C15 C13 C16 109(2) . . ?
C14 C13 C16 110(2) . . ?
O4 C13 C16 111.4(13) . . ?
O5 C17 Cr1 178.1(11) . . ?
O6 C18 Cr1 177.3(13) . . ?
O7 C19 Cr1 178.6(13) . . ?
O8 C20 Cr1 176.5(12) . . ?
O9 C21 Cr1 175.5(11) . . ?

loop_
_geom_bond_atom_site_label_1
_geom_bond_atom_site_label_2
_geom_bond_distance
_geom_bond_site_symmetry_2
_geom_bond_publ_flag
Sn1 O4 1.953(7) . ?
Sn1 O2 2.071(6) . ?
Sn1 O1 2.079(6) . ?
Sn1 Cr1 2.5754(17) . ?
Sn2 O3 1.962(7) . ?
Sn2 O1 2.162(6) . ?
Sn2 O2 2.165(7) . ?
Cr1 C19 1.826(13) . ?
Cr1 C20 1.867(13) . ?
Cr1 C18 1.883(14) . ?
Cr1 C17 1.886(14) . ?
Cr1 C21 1.889(13) . ?
O1 C1 1.442(12) . ?
O2 C5 1.444(11) . ?
O3 C9 1.413(14) . ?
O4 C13 1.433(15) . ?
C1 C2 1.505(18) . ?
C1 C4 1.51(2) . ?
C1 C3 1.520(19) . ?
C5 C8 1.48(2) . ?
C5 C7 1.494(18) . ?
C5 C6 1.52(2) . ?
C9 C12 1.47(2) . ?
C9 C10 1.497(18) . ?
C9 C11 1.51(2) . ?
C13 C15 1.39(2) . ?
C13 C14 1.43(2) . ?
C13 C16 1.44(2) . ?
C17 O5 1.130(14) . ?
C18 O6 1.117(15) . ?
C19 O7 1.149(14) . ?
C20 O8 1.147(14) . ?
C21 O9 1.113(14) . ?
